data_7041972
loop_
_publ_author_name
'Lozada-Rodr\'iguez, Leticia'
'Pelayo-V\'azquez, Jos\'e B'
'Rangel-Salas, Irma I'
'Alvarado-Rodr\'iguez, Jos\'e G'
'Peregrina-Lucano, A Aar\'on'
'P\'erez-Centeno, Armando'
'L\'opez-Dellamary-Toral, Fernando A'
'Cortes-Llamas, Sara A'

_publ_section_title
;
 From metallic gold to [Au(NHC)2](+) complexes: an easy, one-pot method.
;
_journal_issue 12
_journal_name_full 'Dalton transactions (Cambridge, England : 2003)'
_journal_page_first 3809
_journal_page_last 3811
_journal_paper_doi 10.1039/c7dt00322f
_journal_volume 46
_journal_year 2017
_chemical_formula_moiety 'C42 H48 Au N4, C24 H20 B'
_chemical_formula_sum 'C66 H68 Au B N4'
_chemical_formula_weight 1125.02
_chemical_melting_point 431
_space_group_crystal_system triclinic
_space_group_IT_number 2
_space_group_name_Hall '-P 1'
_space_group_name_H-M_alt 'P -1'
_symmetry_space_group_name_Hall '-P 1'
_symmetry_space_group_name_H-M 'P -1'
_atom_sites_solution_hydrogens geom
_atom_sites_solution_primary direct
_audit_creation_date 2015-09-17
_audit_creation_method
;
Olex2 1.2
(compiled 2015.01.26 svn.r3150 for OlexSys, GUI svn.r4998)
;
_audit_update_record
;
2016-12-15 deposited with the CCDC.
2017-02-08 downloaded from the CCDC.
;
_cell_angle_alpha 103.5268(12)
_cell_angle_beta 93.6234(11)
_cell_angle_gamma 92.6597(11)
_cell_formula_units_Z 2
_cell_length_a 11.79038(16)
_cell_length_b 13.8657(2)
_cell_length_c 18.2438(3)
_cell_measurement_reflns_used 51375
_cell_measurement_temperature 274
_cell_measurement_theta_max 77.4120
_cell_measurement_theta_min 3.2120
_cell_volume 2888.24(8)
_computing_cell_refinement
;
CrysAlisPro, Agilent Technologies,
Version 1.171.37.35 (release 13-08-2014 CrysAlis171 .NET)
(compiled Aug 13 2014,18:06:01)
;
_computing_data_collection
;
CrysAlisPro, Agilent Technologies,
Version 1.171.37.35 (release 13-08-2014 CrysAlis171 .NET)
(compiled Aug 13 2014,18:06:01)
;
_computing_data_reduction
;
CrysAlisPro, Agilent Technologies,
Version 1.171.37.35 (release 13-08-2014 CrysAlis171 .NET)
(compiled Aug 13 2014,18:06:01)
;
_computing_molecular_graphics 'Olex2 (Dolomanov et al., 2009)'
_computing_publication_material 'Olex2 (Dolomanov et al., 2009)'
_computing_structure_refinement 'ShelXL (Sheldrick, 2008)'
_computing_structure_solution 'ShelXT (Sheldrick, 2015)'
_diffrn_ambient_temperature 274
_diffrn_detector 'CCD plate'
_diffrn_detector_area_resol_mean 10.3659
_diffrn_detector_type Atlas
_diffrn_measured_fraction_theta_full 1.000
_diffrn_measured_fraction_theta_max 0.999
_diffrn_measurement_details
;
#__ type_ start__ end____ width___ exp.time_
  1 omega -122.00   -1.00   1.0000    2.0000
omega____ theta____ kappa____ phi______ frames
    -      -42.3574  -19.0000  -30.0000 121

#__ type_ start__ end____ width___ exp.time_
  2 omega  -50.00   32.00   1.0000    2.0000
omega____ theta____ kappa____ phi______ frames
    -      -42.3574   38.0000  150.0000 82

#__ type_ start__ end____ width___ exp.time_
  3 omega  -50.00   32.00   1.0000    2.0000
omega____ theta____ kappa____ phi______ frames
    -      -42.3574   38.0000  -30.0000 82

#__ type_ start__ end____ width___ exp.time_
  4 omega   57.00  131.00   1.0000    2.0000
omega____ theta____ kappa____ phi______ frames
    -       42.3574  178.0000  -60.0000 74

#__ type_ start__ end____ width___ exp.time_
  5 omega   57.00  131.00   1.0000    2.0000
omega____ theta____ kappa____ phi______ frames
    -       42.3574  178.0000  120.0000 74

#__ type_ start__ end____ width___ exp.time_
  6 omega   88.00  178.00   1.0000    6.5000
omega____ theta____ kappa____ phi______ frames
    -      114.0000   45.0000 -150.0000 90

#__ type_ start__ end____ width___ exp.time_
  7 omega   38.00  147.00   1.0000    6.5000
omega____ theta____ kappa____ phi______ frames
    -      114.0000  -77.0000 -150.0000 109

#__ type_ start__ end____ width___ exp.time_
  8 omega   41.00  144.00   1.0000    6.5000
omega____ theta____ kappa____ phi______ frames
    -      114.0000  -67.0000   67.8891 103

#__ type_ start__ end____ width___ exp.time_
  9 omega   38.00   91.00   1.0000    6.5000
omega____ theta____ kappa____ phi______ frames
    -      114.0000  -30.0000   30.0000 53

#__ type_ start__ end____ width___ exp.time_
 10 omega   94.00  178.00   1.0000    6.5000
omega____ theta____ kappa____ phi______ frames
    -      114.0000  125.0000  120.0000 84

#__ type_ start__ end____ width___ exp.time_
 11 omega   31.00  109.00   1.0000    6.5000
omega____ theta____ kappa____ phi______ frames
    -      114.0000  -94.0000   60.0000 78

#__ type_ start__ end____ width___ exp.time_
 12 omega   41.00  121.00   1.0000    6.5000
omega____ theta____ kappa____ phi______ frames
    -      114.0000 -125.0000   60.0000 80

#__ type_ start__ end____ width___ exp.time_
 13 omega   31.00  109.00   1.0000    6.5000
omega____ theta____ kappa____ phi______ frames
    -      114.0000  -94.0000 -150.0000 78

#__ type_ start__ end____ width___ exp.time_
 14 omega   41.00  121.00   1.0000    6.5000
omega____ theta____ kappa____ phi______ frames
    -      114.0000 -125.0000  -30.0000 80

#__ type_ start__ end____ width___ exp.time_
 15 omega   42.00  143.00   1.0000    6.5000
omega____ theta____ kappa____ phi______ frames
    -      114.0000  -61.0000 -150.0000 101

#__ type_ start__ end____ width___ exp.time_
 16 omega   88.00  178.00   1.0000    6.5000
omega____ theta____ kappa____ phi______ frames
    -      114.0000   45.0000 -180.0000 90

#__ type_ start__ end____ width___ exp.time_
 17 omega   85.00  178.00   1.0000    6.5000
omega____ theta____ kappa____ phi______ frames
    -      114.0000   61.0000  120.0000 93

#__ type_ start__ end____ width___ exp.time_
 18 omega   32.00  167.00   1.0000    6.5000
omega____ theta____ kappa____ phi______ frames
    -      114.0000  -15.0000  150.0000 135

#__ type_ start__ end____ width___ exp.time_
 19 omega   85.00  178.00   1.0000    6.5000
omega____ theta____ kappa____ phi______ frames
    -      114.0000   61.0000 -120.0000 93

#__ type_ start__ end____ width___ exp.time_
 20 omega   41.00  121.00   1.0000    6.5000
omega____ theta____ kappa____ phi______ frames
    -      114.0000 -125.0000 -180.0000 80

#__ type_ start__ end____ width___ exp.time_
 21 omega   40.00   92.00   1.0000    6.5000
omega____ theta____ kappa____ phi______ frames
    -      114.0000  -37.0000 -108.6422 52

#__ type_ start__ end____ width___ exp.time_
 22 omega -119.00  -10.00   1.0000    2.0000
omega____ theta____ kappa____ phi______ frames
    -      -42.3574  -77.0000   30.0000 109

#__ type_ start__ end____ width___ exp.time_
 23 omega -119.00  -10.00   1.0000    2.0000
omega____ theta____ kappa____ phi______ frames
    -      -42.3574  -77.0000 -150.0000 109

#__ type_ start__ end____ width___ exp.time_
 24 omega -115.00  -14.00   1.0000    2.0000
omega____ theta____ kappa____ phi______ frames
    -      -42.3574  -57.0000  120.0000 101

#__ type_ start__ end____ width___ exp.time_
 25 omega -119.00  -10.00   1.0000    2.0000
omega____ theta____ kappa____ phi______ frames
    -      -42.3574  -77.0000  120.0000 109

#__ type_ start__ end____ width___ exp.time_
 26 omega -119.00  -10.00   1.0000    2.0000
omega____ theta____ kappa____ phi______ frames
    -      -42.3574  -77.0000  -60.0000 109

#__ type_ start__ end____ width___ exp.time_
 27 omega -122.00   -1.00   1.0000    2.0000
omega____ theta____ kappa____ phi______ frames
    -      -42.3574  -19.0000  150.0000 121

#__ type_ start__ end____ width___ exp.time_
 28 omega   86.00  178.00   1.0000    6.5000
omega____ theta____ kappa____ phi______ frames
    -      114.0000   30.0000  -30.0000 92

#__ type_ start__ end____ width___ exp.time_
 29 omega   81.00  178.00   1.0000    6.5000
omega____ theta____ kappa____ phi______ frames
    -      114.0000   77.0000  120.0000 97

#__ type_ start__ end____ width___ exp.time_
 30 omega   81.00  178.00   1.0000    6.5000
omega____ theta____ kappa____ phi______ frames
    -      114.0000   77.0000  -60.0000 97

#__ type_ start__ end____ width___ exp.time_
 31 omega   85.00  178.00   1.0000    6.5000
omega____ theta____ kappa____ phi______ frames
    -      114.0000   61.0000   30.0000 93

#__ type_ start__ end____ width___ exp.time_
 32 omega   81.00  178.00   1.0000    6.5000
omega____ theta____ kappa____ phi______ frames
    -      114.0000   77.0000 -150.0000 97

#__ type_ start__ end____ width___ exp.time_
 33 omega   85.00  178.00   1.0000    6.5000
omega____ theta____ kappa____ phi______ frames
    -      114.0000   61.0000   90.0000 93

#__ type_ start__ end____ width___ exp.time_
 34 omega   85.00  178.00   1.0000    6.5000
omega____ theta____ kappa____ phi______ frames
    -      114.0000   61.0000  150.0000 93

#__ type_ start__ end____ width___ exp.time_
 35 omega   85.00  178.00   1.0000    6.5000
omega____ theta____ kappa____ phi______ frames
    -      114.0000   61.0000    0.0000 93

#__ type_ start__ end____ width___ exp.time_
 36 omega   81.00  178.00   1.0000    6.5000
omega____ theta____ kappa____ phi______ frames
    -      114.0000   77.0000   60.0000 97

#__ type_ start__ end____ width___ exp.time_
 37 omega   85.00  178.00   1.0000    6.5000
omega____ theta____ kappa____ phi______ frames
    -      114.0000   61.0000 -180.0000 93

#__ type_ start__ end____ width___ exp.time_
 38 omega   85.00  178.00   1.0000    6.5000
omega____ theta____ kappa____ phi______ frames
    -      114.0000   61.0000  -30.0000 93

#__ type_ start__ end____ width___ exp.time_
 39 omega   85.00  178.00   1.0000    6.5000
omega____ theta____ kappa____ phi______ frames
    -      114.0000   61.0000  -90.0000 93

#__ type_ start__ end____ width___ exp.time_
 40 omega   81.00  178.00   1.0000    6.5000
omega____ theta____ kappa____ phi______ frames
    -      114.0000   77.0000   30.0000 97

#__ type_ start__ end____ width___ exp.time_
 41 omega   81.00  178.00   1.0000    6.5000
omega____ theta____ kappa____ phi______ frames
    -      114.0000   77.0000  -90.0000 97

#__ type_ start__ end____ width___ exp.time_
 42 omega   81.00  178.00   1.0000    6.5000
omega____ theta____ kappa____ phi______ frames
    -      114.0000   77.0000 -120.0000 97

#__ type_ start__ end____ width___ exp.time_
 43 omega   81.00  178.00   1.0000    6.5000
omega____ theta____ kappa____ phi______ frames
    -      114.0000   77.0000   90.0000 97

#__ type_ start__ end____ width___ exp.time_
 44 omega   85.00  178.00   1.0000    6.5000
omega____ theta____ kappa____ phi______ frames
    -      114.0000   61.0000 -150.0000 93

#__ type_ start__ end____ width___ exp.time_
 45 omega   61.00  178.00   1.0000    6.5000
omega____ theta____ kappa____ phi______ frames
    -      114.0000   15.0000   60.0000 117

#__ type_ start__ end____ width___ exp.time_
 46 omega -115.00  -14.00   1.0000    2.0000
omega____ theta____ kappa____ phi______ frames
    -      -42.3574  -57.0000 -120.0000 101

#__ type_ start__ end____ width___ exp.time_
 47 omega -117.00  -18.00   1.0000    2.0000
omega____ theta____ kappa____ phi______ frames
    -      -42.3574  -38.0000   30.0000 99

#__ type_ start__ end____ width___ exp.time_
 48 omega -115.00  -14.00   1.0000    2.0000
omega____ theta____ kappa____ phi______ frames
    -      -42.3574  -57.0000  150.0000 101

#__ type_ start__ end____ width___ exp.time_
 49 omega -117.00  -18.00   1.0000    2.0000
omega____ theta____ kappa____ phi______ frames
    -      -42.3574  -38.0000  -90.0000 99

#__ type_ start__ end____ width___ exp.time_
 50 omega   57.00  131.00   1.0000    2.0000
omega____ theta____ kappa____ phi______ frames
    -       42.3574  178.0000  150.0000 74

#__ type_ start__ end____ width___ exp.time_
 51 omega   57.00  131.00   1.0000    2.0000
omega____ theta____ kappa____ phi______ frames
    -       42.3574  178.0000    0.0000 74

#__ type_ start__ end____ width___ exp.time_
 52 omega   81.00  162.00   1.0000    6.5000
omega____ theta____ kappa____ phi______ frames
    -      114.0000   77.0000    0.0000 81
;
_diffrn_measurement_device 'four-circle diffractometer'
_diffrn_measurement_device_type 'Xcalibur, Atlas, Gemini'
_diffrn_measurement_method '\w scans'
_diffrn_orient_matrix_UB_11 -0.0534582000
_diffrn_orient_matrix_UB_12 -0.0630910000
_diffrn_orient_matrix_UB_13 0.0496172000
_diffrn_orient_matrix_UB_21 -0.0945325000
_diffrn_orient_matrix_UB_22 0.0733401000
_diffrn_orient_matrix_UB_23 0.0168848000
_diffrn_orient_matrix_UB_31 -0.0735896000
_diffrn_orient_matrix_UB_32 -0.0612520000
_diffrn_orient_matrix_UB_33 -0.0695733000
_diffrn_radiation_monochromator graphite
_diffrn_radiation_probe x-ray
_diffrn_radiation_type CuK\a
_diffrn_radiation_wavelength 1.54184
_diffrn_reflns_av_R_equivalents 0.0312
_diffrn_reflns_av_unetI/netI 0.0155
_diffrn_reflns_Laue_measured_fraction_full 1.000
_diffrn_reflns_Laue_measured_fraction_max 0.999
_diffrn_reflns_limit_h_max 14
_diffrn_reflns_limit_h_min -14
_diffrn_reflns_limit_k_max 17
_diffrn_reflns_limit_k_min -17
_diffrn_reflns_limit_l_max 22
_diffrn_reflns_limit_l_min -22
_diffrn_reflns_number 84484
_diffrn_reflns_point_group_measured_fraction_full 1.000
_diffrn_reflns_point_group_measured_fraction_max 0.999
_diffrn_reflns_theta_full 67.684
_diffrn_reflns_theta_max 74.504
_diffrn_reflns_theta_min 3.285
_diffrn_source 'Enhance (Cu) X-ray Source'
_exptl_absorpt_coefficient_mu 5.097
_exptl_absorpt_correction_T_max 1.00000
_exptl_absorpt_correction_T_min 0.33352
_exptl_absorpt_correction_type multi-scan
_exptl_absorpt_process_details
;
CrysAlisPro, Agilent Technologies,
Version 1.171.37.35 (release 13-08-2014 CrysAlis171 .NET)
(compiled Aug 13 2014,18:06:01)
Empirical absorption correction using spherical harmonics,
 implemented in SCALE3 ABSPACK scaling algorithm.
Empirical absorption correction using spherical harmonics,
 implemented in SCALE3 ABSPACK scaling algorithm.
;
_exptl_crystal_colour 'clear colourless'
_exptl_crystal_colour_lustre clear
_exptl_crystal_colour_primary colourless
_exptl_crystal_density_diffrn 1.294
_exptl_crystal_description irregular
_exptl_crystal_F_000 1152
_exptl_crystal_size_max 0.6
_exptl_crystal_size_mid 0.5
_exptl_crystal_size_min 0.5
_refine_diff_density_max 0.937
_refine_diff_density_min -0.647
_refine_diff_density_rms 0.069
_refine_ls_extinction_method none
_refine_ls_goodness_of_fit_ref 1.067
_refine_ls_hydrogen_treatment constr
_refine_ls_matrix_type full
_refine_ls_number_parameters 661
_refine_ls_number_reflns 11809
_refine_ls_number_restraints 0
_refine_ls_restrained_S_all 1.067
_refine_ls_R_factor_all 0.0263
_refine_ls_R_factor_gt 0.0253
_refine_ls_shift/su_max 0.002
_refine_ls_shift/su_mean 0.000
_refine_ls_structure_factor_coef Fsqd
_refine_ls_weighting_details 'w=1/[\s^2^(Fo^2^)+(0.0489P)^2^+0.7289P] where P=(Fo^2^+2Fc^2^)/3'
_refine_ls_weighting_scheme calc
_refine_ls_wR_factor_gt 0.0689
_refine_ls_wR_factor_ref 0.0703
_reflns_Friedel_coverage 0.000
_reflns_number_gt 11376
_reflns_number_total 11809
_reflns_threshold_expression 'I > 2\s(I)'
_cod_data_source_file c7dt00322f2.cif
_cod_data_source_block 2c_scl_115
_cod_depositor_comments 'Adding full bibliography for 7041969--7041974.cif.'
_cod_original_cell_volume 2888.25(7)
_cod_database_code 7041972
_shelx_space_group_comment
;
The symmetry employed for this shelxl refinement is uniquely defined
by the following loop, which should always be used as a source of
symmetry information in preference to the above space-group names.
They are only intended as comments.
;
_reflns_odcompleteness_completeness 99.39
_reflns_odcompleteness_iscentric 1
_reflns_odcompleteness_theta 77.17
_olex2_refinement_description
;
1. Fixed Uiso
 At 1.2 times of:
  All C(H) groups
 At 1.5 times of:
  All C(H,H,H) groups
2.a Aromatic/amide H refined with riding coordinates:
 C2(H2), C3(H3), C6(H6), C8(H8), C15(H15), C17(H17), C23(H23), C24(H24),
 C27(H27), C29(H29), C36(H36), C38(H38), C44(H44), C45(H45), C46(H46), C47(H47),
  C48(H48), C50(H50), C51(H51), C52(H52), C53(H53), C54(H54), C56(H56),
 C57(H57), C58(H58), C59(H59), C60(H60), C62(H62), C63(H63), C64(H64), C65(H65),
  C66(H66)
2.b Idealised Me refined as rotating group:
 C10(H10A,H10B,H10C), C11(H11A,H11B,H11C), C12(H12A,H12B,H12C), C19(H19A,H19B,
 H19C), C20(H20A,H20B,H20C), C21(H21A,H21B,H21C), C31(H31A,H31B,H31C), C32(H32A,
 H32B,H32C), C33(H33A,H33B,H33C), C40(H40A,H40B,H40C), C41(H41A,H41B,H41C),
 C42(H42A,H42B,H42C)
;

loop_
_space_group_symop_operation_xyz
'x, y, z'
'-x, -y, -z'

loop_
_atom_site_label
_atom_site_type_symbol
_atom_site_fract_x
_atom_site_fract_y
_atom_site_fract_z
_atom_site_U_iso_or_equiv
_atom_site_adp_type
_atom_site_occupancy
_atom_site_site_symmetry_order
_atom_site_calc_flag
_atom_site_refinement_flags_posn
Au1 Au 0.49660(2) 0.24166(2) 0.29165(2) 0.04199(4) Uani 1 1 d .
N1 N 0.67750(19) 0.41551(16) 0.31994(12) 0.0526(5) Uani 1 1 d .
N2 N 0.62601(19) 0.35831(15) 0.20268(11) 0.0523(4) Uani 1 1 d .
N3 N 0.42308(17) 0.05220(14) 0.33405(11) 0.0466(4) Uani 1 1 d .
N4 N 0.29081(17) 0.09475(15) 0.26462(13) 0.0493(4) Uani 1 1 d .
C1 C 0.6054(2) 0.34722(16) 0.27240(13) 0.0435(4) Uani 1 1 d .
C2 C 0.7421(3) 0.4691(2) 0.27956(18) 0.0693(8) Uani 1 1 d .
H2 H 0.7971 0.5203 0.2997 0.083 Uiso 1 1 calc R
C3 C 0.7099(3) 0.4330(2) 0.20741(17) 0.0686(7) Uani 1 1 d .
H3 H 0.7385 0.4541 0.1670 0.082 Uiso 1 1 calc R
C4 C 0.6847(2) 0.43437(18) 0.40113(13) 0.0497(5) Uani 1 1 d .
C5 C 0.7422(2) 0.3710(2) 0.43675(16) 0.0548(6) Uani 1 1 d .
C6 C 0.7482(2) 0.3936(2) 0.51592(16) 0.0604(6) Uani 1 1 d .
H6 H 0.7857 0.3521 0.5413 0.072 Uiso 1 1 calc R
C7 C 0.6999(2) 0.4760(2) 0.55734(15) 0.0611(6) Uani 1 1 d .
C8 C 0.6438(2) 0.5371(2) 0.51932(16) 0.0609(6) Uani 1 1 d .
H8 H 0.6109 0.5925 0.5469 0.073 Uiso 1 1 calc R
C9 C 0.6351(2) 0.51801(19) 0.44051(16) 0.0554(5) Uani 1 1 d .
C10 C 0.8000(3) 0.2829(3) 0.3932(2) 0.0762(8) Uani 1 1 d .
H10A H 0.8414 0.3024 0.3548 0.114 Uiso 1 1 calc GR
H10B H 0.7437 0.2307 0.3700 0.114 Uiso 1 1 calc GR
H10C H 0.8517 0.2597 0.4271 0.114 Uiso 1 1 calc GR
C11 C 0.7092(3) 0.5001(3) 0.64257(18) 0.0810(9) Uani 1 1 d .
H11A H 0.7822 0.5334 0.6613 0.122 Uiso 1 1 calc GR
H11B H 0.7014 0.4397 0.6595 0.122 Uiso 1 1 calc GR
H11C H 0.6501 0.5425 0.6612 0.122 Uiso 1 1 calc GR
C12 C 0.5759(3) 0.5878(2) 0.4009(2) 0.0735(8) Uani 1 1 d .
H12A H 0.5365 0.5504 0.3546 0.110 Uiso 1 1 calc GR
H12B H 0.6311 0.6345 0.3900 0.110 Uiso 1 1 calc GR
H12C H 0.5222 0.6229 0.4330 0.110 Uiso 1 1 calc GR
C13 C 0.5669(3) 0.29975(18) 0.13421(13) 0.0523(5) Uani 1 1 d .
C14 C 0.4648(3) 0.3306(2) 0.10793(15) 0.0608(6) Uani 1 1 d .
C15 C 0.4126(3) 0.2727(3) 0.04076(16) 0.0710(8) Uani 1 1 d .
H15 H 0.3435 0.2909 0.0223 0.085 Uiso 1 1 calc R
C16 C 0.4597(4) 0.1892(3) 0.00038(16) 0.0752(9) Uani 1 1 d .
C17 C 0.5598(4) 0.1616(3) 0.02882(18) 0.0798(9) Uani 1 1 d .
H17 H 0.5908 0.1045 0.0023 0.096 Uiso 1 1 calc R
C18 C 0.6170(3) 0.2153(2) 0.09568(17) 0.0665(7) Uani 1 1 d .
C19 C 0.4115(4) 0.4210(3) 0.1507(2) 0.0933(12) Uani 1 1 d .
H19A H 0.4686 0.4746 0.1672 0.140 Uiso 1 1 calc GR
H19B H 0.3782 0.4063 0.1939 0.140 Uiso 1 1 calc GR
H19C H 0.3534 0.4398 0.1184 0.140 Uiso 1 1 calc GR
C20 C 0.3998(5) 0.1285(4) -0.0732(2) 0.1175(18) Uani 1 1 d .
H20A H 0.4347 0.1454 -0.1151 0.176 Uiso 1 1 calc GR
H20B H 0.3209 0.1428 -0.0753 0.176 Uiso 1 1 calc GR
H20C H 0.4059 0.0590 -0.0758 0.176 Uiso 1 1 calc GR
C21 C 0.7261(4) 0.1820(4) 0.1265(3) 0.1054(14) Uani 1 1 d .
H21A H 0.7155 0.1687 0.1750 0.158 Uiso 1 1 calc GR
H21B H 0.7855 0.2334 0.1317 0.158 Uiso 1 1 calc GR
H21C H 0.7469 0.1227 0.0924 0.158 Uiso 1 1 calc GR
C22 C 0.39442(19) 0.12539(16) 0.30042(13) 0.0423(4) Uani 1 1 d .
C23 C 0.3385(2) -0.02380(19) 0.31792(18) 0.0601(6) Uani 1 1 d .
H23 H 0.3394 -0.0825 0.3342 0.072 Uiso 1 1 calc R
C24 C 0.2552(2) 0.0023(2) 0.27470(19) 0.0607(6) Uani 1 1 d .
H24 H 0.1872 -0.0341 0.2553 0.073 Uiso 1 1 calc R
C25 C 0.5268(2) 0.05546(17) 0.38107(13) 0.0470(5) Uani 1 1 d .
C26 C 0.5311(3) 0.10890(19) 0.45587(15) 0.0559(6) Uani 1 1 d .
C27 C 0.6324(3) 0.1147(2) 0.49927(16) 0.0697(8) Uani 1 1 d .
H27 H 0.6372 0.1517 0.5491 0.084 Uiso 1 1 calc R
C28 C 0.7263(3) 0.0682(3) 0.4718(2) 0.0763(9) Uani 1 1 d .
C29 C 0.7176(3) 0.0131(3) 0.3976(2) 0.0741(8) Uani 1 1 d .
H29 H 0.7799 -0.0205 0.3788 0.089 Uiso 1 1 calc R
C30 C 0.6190(2) 0.0064(2) 0.35051(15) 0.0595(6) Uani 1 1 d .
C31 C 0.4270(4) 0.1572(3) 0.4883(2) 0.0823(10) Uani 1 1 d .
H31A H 0.3619 0.1107 0.4743 0.123 Uiso 1 1 calc GR
H31B H 0.4140 0.2147 0.4689 0.123 Uiso 1 1 calc GR
H31C H 0.4389 0.1768 0.5424 0.123 Uiso 1 1 calc GR
C32 C 0.8354(4) 0.0766(5) 0.5218(3) 0.1188(18) Uani 1 1 d .
H32A H 0.8175 0.0795 0.5728 0.178 Uiso 1 1 calc GR
H32B H 0.8795 0.1359 0.5202 0.178 Uiso 1 1 calc GR
H32C H 0.8784 0.0198 0.5041 0.178 Uiso 1 1 calc GR
C33 C 0.6134(3) -0.0494(4) 0.2691(2) 0.0939(12) Uani 1 1 d .
H33A H 0.5921 -0.0059 0.2374 0.141 Uiso 1 1 calc GR
H33B H 0.5578 -0.1045 0.2607 0.141 Uiso 1 1 calc GR
H33C H 0.6866 -0.0736 0.2571 0.141 Uiso 1 1 calc GR
C34 C 0.2247(2) 0.15187(18) 0.22283(16) 0.0520(5) Uani 1 1 d .
C35 C 0.2216(3) 0.1263(3) 0.14457(19) 0.0681(7) Uani 1 1 d .
C36 C 0.1588(3) 0.1829(3) 0.1055(2) 0.0850(10) Uani 1 1 d .
H36 H 0.1559 0.1674 0.0530 0.102 Uiso 1 1 calc R
C37 C 0.1003(3) 0.2621(3) 0.1427(3) 0.0842(10) Uani 1 1 d .
C38 C 0.1038(3) 0.2831(2) 0.2198(2) 0.0784(9) Uani 1 1 d .
H38 H 0.0637 0.3355 0.2448 0.094 Uiso 1 1 calc R
C39 C 0.1649(2) 0.2292(2) 0.26244(18) 0.0608(6) Uani 1 1 d .
C40 C 0.2848(5) 0.0406(4) 0.1026(2) 0.1012(14) Uani 1 1 d .
H40A H 0.2557 -0.0201 0.1133 0.152 Uiso 1 1 calc GR
H40B H 0.3644 0.0515 0.1187 0.152 Uiso 1 1 calc GR
H40C H 0.2744 0.0360 0.0493 0.152 Uiso 1 1 calc GR
C41 C 0.0348(5) 0.3230(5) 0.0975(4) 0.134(2) Uani 1 1 d .
H41A H -0.0165 0.2797 0.0598 0.201 Uiso 1 1 calc GR
H41B H 0.0872 0.3583 0.0734 0.201 Uiso 1 1 calc GR
H41C H -0.0076 0.3696 0.1307 0.201 Uiso 1 1 calc GR
C42 C 0.1643(3) 0.2516(3) 0.3466(2) 0.0791(9) Uani 1 1 d .
H42A H 0.2367 0.2826 0.3691 0.119 Uiso 1 1 calc GR
H42B H 0.1503 0.1910 0.3623 0.119 Uiso 1 1 calc GR
H42C H 0.1053 0.2957 0.3625 0.119 Uiso 1 1 calc GR
C43 C -0.0434(2) 0.8458(2) 0.2334(2) 0.0634(7) Uani 1 1 d .
C44 C -0.0779(4) 0.8786(3) 0.1691(3) 0.0879(10) Uani 1 1 d .
H44 H -0.0950 0.8319 0.1236 0.105 Uiso 1 1 calc R
C45 C -0.0876(4) 0.9787(3) 0.1709(4) 0.1132(17) Uani 1 1 d .
H45 H -0.1091 0.9977 0.1267 0.136 Uiso 1 1 calc R
C46 C -0.0657(3) 1.0492(3) 0.2371(4) 0.115(2) Uani 1 1 d .
H46 H -0.0736 1.1160 0.2384 0.138 Uiso 1 1 calc R
C47 C -0.0327(3) 1.0205(3) 0.3005(3) 0.1022(16) Uani 1 1 d .
H47 H -0.0179 1.0679 0.3460 0.123 Uiso 1 1 calc R
C48 C -0.0205(2) 0.9204(2) 0.2985(2) 0.0758(9) Uani 1 1 d .
H48 H 0.0041 0.9030 0.3428 0.091 Uiso 1 1 calc R
C49 C 0.1155(3) 0.7215(2) 0.2072(2) 0.0640(7) Uani 1 1 d .
C50 C 0.1464(4) 0.7271(3) 0.1346(3) 0.0943(12) Uani 1 1 d .
H50 H 0.0899 0.7319 0.0979 0.113 Uiso 1 1 calc R
C51 C 0.2594(5) 0.7257(4) 0.1169(4) 0.126(2) Uani 1 1 d .
H51 H 0.2773 0.7288 0.0685 0.151 Uiso 1 1 calc R
C52 C 0.3456(4) 0.7197(3) 0.1705(5) 0.133(3) Uani 1 1 d .
H52 H 0.4209 0.7178 0.1582 0.159 Uiso 1 1 calc R
C53 C 0.3191(3) 0.7166(3) 0.2403(4) 0.1043(16) Uani 1 1 d .
H53 H 0.3769 0.7135 0.2766 0.125 Uiso 1 1 calc R
C54 C 0.2056(3) 0.7181(2) 0.2597(3) 0.0774(9) Uani 1 1 d .
H54 H 0.1903 0.7167 0.3089 0.093 Uiso 1 1 calc R
C55 C -0.1070(3) 0.65632(19) 0.16117(16) 0.0577(6) Uani 1 1 d .
C56 C -0.0750(3) 0.5760(2) 0.10635(18) 0.0704(8) Uani 1 1 d .
H56 H 0.0010 0.5610 0.1067 0.085 Uiso 1 1 calc R
C57 C -0.1530(4) 0.5170(3) 0.05088(19) 0.0873(11) Uani 1 1 d .
H57 H -0.1281 0.4647 0.0149 0.105 Uiso 1 1 calc R
C58 C -0.2645(5) 0.5360(3) 0.0496(2) 0.0926(13) Uani 1 1 d .
H58 H -0.3165 0.4972 0.0129 0.111 Uiso 1 1 calc R
C59 C -0.2998(4) 0.6133(3) 0.1033(2) 0.0860(10) Uani 1 1 d .
H59 H -0.3764 0.6267 0.1029 0.103 Uiso 1 1 calc R
C60 C -0.2235(3) 0.6712(2) 0.1578(2) 0.0718(8) Uani 1 1 d .
H60 H -0.2504 0.7223 0.1939 0.086 Uiso 1 1 calc R
C61 C -0.0405(2) 0.6924(2) 0.30569(16) 0.0570(6) Uani 1 1 d .
C62 C -0.1103(3) 0.7376(3) 0.3606(2) 0.0752(9) Uani 1 1 d .
H62 H -0.1473 0.7932 0.3543 0.090 Uiso 1 1 calc R
C63 C -0.1268(4) 0.7015(4) 0.4258(2) 0.0939(13) Uani 1 1 d .
H63 H -0.1730 0.7345 0.4618 0.113 Uiso 1 1 calc R
C64 C -0.0765(4) 0.6196(4) 0.4368(2) 0.0953(13) Uani 1 1 d .
H64 H -0.0869 0.5969 0.4802 0.114 Uiso 1 1 calc R
C65 C -0.0114(3) 0.5720(3) 0.3838(2) 0.0838(10) Uani 1 1 d .
H65 H 0.0226 0.5151 0.3902 0.101 Uiso 1 1 calc R
C66 C 0.0062(2) 0.6066(3) 0.31911(19) 0.0654(7) Uani 1 1 d .
H66 H 0.0510 0.5710 0.2834 0.079 Uiso 1 1 calc R
B1 B -0.0193(3) 0.7281(2) 0.22751(18) 0.0543(6) Uani 1 1 d .

loop_
_atom_site_aniso_label
_atom_site_aniso_U_11
_atom_site_aniso_U_22
_atom_site_aniso_U_33
_atom_site_aniso_U_23
_atom_site_aniso_U_13
_atom_site_aniso_U_12
Au1 0.04828(6) 0.03754(6) 0.04059(6) 0.01255(4) 0.00170(4) -0.00746(4)
N1 0.0619(12) 0.0487(10) 0.0464(10) 0.0163(8) -0.0016(9) -0.0230(9)
N2 0.0668(12) 0.0485(10) 0.0435(10) 0.0178(8) 0.0046(9) -0.0129(9)
N3 0.0510(10) 0.0397(9) 0.0523(10) 0.0173(8) 0.0081(8) -0.0028(7)
N4 0.0441(9) 0.0443(10) 0.0612(12) 0.0174(9) 0.0049(8) -0.0066(8)
C1 0.0523(11) 0.0361(10) 0.0418(11) 0.0128(8) 0.0000(9) -0.0132(8)
C2 0.0784(19) 0.0639(16) 0.0660(17) 0.0254(14) 0.0001(14) -0.0341(14)
C3 0.0843(19) 0.0678(17) 0.0571(15) 0.0261(13) 0.0092(14) -0.0237(14)
C4 0.0538(12) 0.0481(11) 0.0445(11) 0.0116(9) -0.0045(9) -0.0177(9)
C5 0.0590(14) 0.0489(12) 0.0531(13) 0.0097(10) -0.0021(11) -0.0101(10)
C6 0.0642(15) 0.0619(15) 0.0550(14) 0.0205(12) -0.0103(11) -0.0099(12)
C7 0.0606(14) 0.0697(16) 0.0493(13) 0.0118(12) -0.0020(11) -0.0132(12)
C8 0.0611(14) 0.0593(14) 0.0564(14) 0.0050(11) 0.0006(11) -0.0071(12)
C9 0.0551(13) 0.0502(12) 0.0586(14) 0.0139(10) -0.0043(11) -0.0120(10)
C10 0.094(2) 0.0650(17) 0.0672(18) 0.0116(14) 0.0009(16) 0.0125(16)
C11 0.088(2) 0.100(3) 0.0504(15) 0.0132(16) -0.0014(14) -0.0050(19)
C12 0.080(2) 0.0623(16) 0.079(2) 0.0229(15) -0.0079(16) -0.0009(14)
C13 0.0772(16) 0.0459(11) 0.0364(10) 0.0150(9) 0.0066(10) -0.0009(11)
C14 0.0844(18) 0.0579(14) 0.0430(12) 0.0173(11) 0.0027(12) 0.0101(13)
C15 0.090(2) 0.0783(19) 0.0457(13) 0.0212(13) -0.0106(13) 0.0025(16)
C16 0.112(3) 0.0718(18) 0.0375(12) 0.0098(12) -0.0038(14) -0.0077(17)
C17 0.117(3) 0.0649(17) 0.0529(16) 0.0008(13) 0.0174(17) 0.0107(18)
C18 0.0785(18) 0.0645(16) 0.0565(15) 0.0121(12) 0.0102(13) 0.0086(14)
C19 0.121(3) 0.086(2) 0.068(2) 0.0039(17) -0.005(2) 0.040(2)
C20 0.188(5) 0.102(3) 0.0480(18) 0.0024(18) -0.025(2) -0.019(3)
C21 0.091(3) 0.103(3) 0.116(3) 0.010(3) 0.000(2) 0.033(2)
C22 0.0430(10) 0.0353(9) 0.0502(11) 0.0134(8) 0.0093(9) -0.0062(8)
C23 0.0615(14) 0.0459(12) 0.0783(18) 0.0268(12) 0.0088(13) -0.0083(11)
C24 0.0532(13) 0.0485(13) 0.0826(19) 0.0228(13) 0.0062(12) -0.0137(10)
C25 0.0565(12) 0.0430(11) 0.0448(11) 0.0167(9) 0.0080(9) -0.0001(9)
C26 0.0798(17) 0.0434(12) 0.0487(13) 0.0172(10) 0.0126(12) 0.0048(11)
C27 0.096(2) 0.0685(17) 0.0451(13) 0.0193(12) -0.0025(14) -0.0073(16)
C28 0.0719(19) 0.099(3) 0.0648(18) 0.0403(18) -0.0114(15) -0.0083(17)
C29 0.0586(16) 0.095(2) 0.0751(19) 0.0305(17) 0.0116(14) 0.0143(15)
C30 0.0593(14) 0.0689(16) 0.0510(13) 0.0132(12) 0.0102(11) 0.0073(12)
C31 0.110(3) 0.0681(19) 0.0692(19) 0.0074(15) 0.0295(18) 0.0277(18)
C32 0.083(3) 0.187(6) 0.096(3) 0.064(3) -0.023(2) -0.006(3)
C33 0.087(2) 0.119(3) 0.0632(19) -0.0093(19) 0.0193(17) 0.021(2)
C34 0.0457(11) 0.0468(12) 0.0652(14) 0.0183(10) 0.0022(10) -0.0025(9)
C35 0.0695(17) 0.0705(18) 0.0659(17) 0.0183(14) 0.0062(14) 0.0088(14)
C36 0.087(2) 0.098(3) 0.076(2) 0.0368(19) -0.0041(17) 0.0072(19)
C37 0.075(2) 0.080(2) 0.105(3) 0.043(2) -0.0105(19) 0.0074(17)
C38 0.0668(18) 0.0537(15) 0.115(3) 0.0219(17) 0.0003(17) 0.0101(13)
C39 0.0576(14) 0.0471(12) 0.0750(17) 0.0106(12) 0.0040(12) -0.0029(10)
C40 0.130(4) 0.107(3) 0.071(2) 0.018(2) 0.027(2) 0.043(3)
C41 0.126(4) 0.132(4) 0.169(5) 0.087(4) -0.018(4) 0.033(3)
C42 0.089(2) 0.0632(17) 0.079(2) 0.0024(15) 0.0108(17) 0.0039(16)
C43 0.0521(13) 0.0484(13) 0.092(2) 0.0178(13) 0.0175(13) 0.0036(11)
C44 0.096(2) 0.0597(18) 0.116(3) 0.0353(19) 0.009(2) 0.0044(17)
C45 0.098(3) 0.075(3) 0.183(5) 0.064(3) 0.006(3) 0.008(2)
C46 0.069(2) 0.0499(19) 0.229(7) 0.037(3) 0.018(3) 0.0015(15)
C47 0.0601(18) 0.0533(17) 0.179(5) -0.003(2) 0.028(2) -0.0059(14)
C48 0.0491(14) 0.0572(16) 0.115(3) 0.0053(16) 0.0183(15) -0.0033(12)
C49 0.0628(16) 0.0468(13) 0.088(2) 0.0211(13) 0.0311(15) 0.0045(11)
C50 0.101(3) 0.088(2) 0.103(3) 0.031(2) 0.052(2) 0.000(2)
C51 0.131(4) 0.094(3) 0.157(5) 0.020(3) 0.098(4) -0.007(3)
C52 0.085(3) 0.076(2) 0.237(7) 0.017(3) 0.095(4) 0.000(2)
C53 0.0566(18) 0.066(2) 0.191(5) 0.029(3) 0.029(2) -0.0004(15)
C54 0.0543(15) 0.0558(15) 0.126(3) 0.0256(17) 0.0226(17) 0.0000(12)
C55 0.0735(16) 0.0470(12) 0.0586(14) 0.0233(11) 0.0117(12) 0.0030(11)
C56 0.093(2) 0.0608(16) 0.0603(16) 0.0175(13) 0.0187(15) 0.0036(15)
C57 0.137(4) 0.072(2) 0.0529(16) 0.0163(14) 0.0137(19) -0.009(2)
C58 0.139(4) 0.078(2) 0.063(2) 0.0324(18) -0.023(2) -0.019(2)
C59 0.088(2) 0.077(2) 0.099(3) 0.041(2) -0.018(2) -0.0027(18)
C60 0.0741(18) 0.0549(15) 0.088(2) 0.0205(14) 0.0023(16) 0.0038(13)
C61 0.0458(12) 0.0631(15) 0.0596(14) 0.0121(12) 0.0056(10) -0.0107(10)
C62 0.0616(16) 0.084(2) 0.075(2) 0.0093(16) 0.0208(15) -0.0099(15)
C63 0.085(2) 0.122(3) 0.0634(19) 0.002(2) 0.0241(17) -0.031(2)
C64 0.083(2) 0.140(4) 0.065(2) 0.039(2) -0.0046(17) -0.037(2)
C65 0.0663(18) 0.108(3) 0.086(2) 0.051(2) -0.0114(17) -0.0221(18)
C66 0.0541(14) 0.0749(18) 0.0719(18) 0.0299(15) 0.0030(12) -0.0099(13)
B1 0.0545(14) 0.0474(14) 0.0639(16) 0.0156(12) 0.0172(12) 0.0050(11)

loop_
_atom_type_symbol
_atom_type_description
_atom_type_scat_dispersion_real
_atom_type_scat_dispersion_imag
_atom_type_scat_source
C C 0.0181 0.0091 'International Tables Vol C Tables 4.2.6.8 and 6.1.1.4'
H H 0.0000 0.0000 'International Tables Vol C Tables 4.2.6.8 and 6.1.1.4'
B B 0.0090 0.0039 'International Tables Vol C Tables 4.2.6.8 and 6.1.1.4'
N N 0.0311 0.0180 'International Tables Vol C Tables 4.2.6.8 and 6.1.1.4'
Au Au -4.4197 7.2980 'International Tables Vol C Tables 4.2.6.8 and 6.1.1.4'

loop_
_geom_angle_atom_site_label_1
_geom_angle_atom_site_label_2
_geom_angle_atom_site_label_3
_geom_angle
C1 Au1 C22 173.34(8)
C1 N1 C2 110.5(2)
C1 N1 C4 125.43(19)
C2 N1 C4 124.0(2)
C1 N2 C3 110.5(2)
C1 N2 C13 123.58(19)
C3 N2 C13 125.9(2)
C22 N3 C23 110.3(2)
C22 N3 C25 123.84(19)
C23 N3 C25 125.8(2)
C22 N4 C24 111.2(2)
C22 N4 C34 124.3(2)
C24 N4 C34 124.5(2)
N1 C1 Au1 131.27(17)
N1 C1 N2 104.69(19)
N2 C1 Au1 123.89(16)
N1 C2 H2 126.7
C3 C2 N1 106.7(2)
C3 C2 H2 126.7
N2 C3 H3 126.2
C2 C3 N2 107.6(2)
C2 C3 H3 126.2
C5 C4 N1 119.5(2)
C5 C4 C9 122.9(2)
C9 C4 N1 117.6(2)
C4 C5 C6 117.2(3)
C4 C5 C10 122.2(3)
C6 C5 C10 120.6(3)
C5 C6 H6 119.1
C7 C6 C5 121.9(3)
C7 C6 H6 119.1
C6 C7 C11 121.0(3)
C8 C7 C6 118.8(3)
C8 C7 C11 120.2(3)
C7 C8 H8 119.1
C7 C8 C9 121.7(3)
C9 C8 H8 119.1
C4 C9 C8 117.5(2)
C4 C9 C12 122.2(3)
C8 C9 C12 120.3(3)
C5 C10 H10A 109.5
C5 C10 H10B 109.5
C5 C10 H10C 109.5
H10A C10 H10B 109.5
H10A C10 H10C 109.5
H10B C10 H10C 109.5
C7 C11 H11A 109.5
C7 C11 H11B 109.5
C7 C11 H11C 109.5
H11A C11 H11B 109.5
H11A C11 H11C 109.5
H11B C11 H11C 109.5
C9 C12 H12A 109.5
C9 C12 H12B 109.5
C9 C12 H12C 109.5
H12A C12 H12B 109.5
H12A C12 H12C 109.5
H12B C12 H12C 109.5
C14 C13 N2 119.3(2)
C14 C13 C18 122.7(3)
C18 C13 N2 118.0(3)
C13 C14 C19 122.0(3)
C15 C14 C13 117.0(3)
C15 C14 C19 121.1(3)
C14 C15 H15 118.9
C16 C15 C14 122.3(3)
C16 C15 H15 118.9
C15 C16 C20 120.4(4)
C17 C16 C15 118.5(3)
C17 C16 C20 121.0(4)
C16 C17 H17 118.7
C16 C17 C18 122.6(3)
C18 C17 H17 118.7
C13 C18 C21 121.6(3)
C17 C18 C13 116.8(3)
C17 C18 C21 121.5(3)
C14 C19 H19A 109.5
C14 C19 H19B 109.5
C14 C19 H19C 109.5
H19A C19 H19B 109.5
H19A C19 H19C 109.5
H19B C19 H19C 109.5
C16 C20 H20A 109.5
C16 C20 H20B 109.5
C16 C20 H20C 109.5
H20A C20 H20B 109.5
H20A C20 H20C 109.5
H20B C20 H20C 109.5
C18 C21 H21A 109.5
C18 C21 H21B 109.5
C18 C21 H21C 109.5
H21A C21 H21B 109.5
H21A C21 H21C 109.5
H21B C21 H21C 109.5
N3 C22 Au1 126.40(17)
N3 C22 N4 104.84(18)
N4 C22 Au1 127.99(17)
N3 C23 H23 126.2
C24 C23 N3 107.7(2)
C24 C23 H23 126.2
N4 C24 H24 127.0
C23 C24 N4 106.0(2)
C23 C24 H24 127.0
C26 C25 N3 118.5(2)
C30 C25 N3 119.5(2)
C30 C25 C26 122.1(3)
C25 C26 C31 120.6(3)
C27 C26 C25 117.8(3)
C27 C26 C31 121.6(3)
C26 C27 H27 118.7
C28 C27 C26 122.5(3)
C28 C27 H27 118.7
C27 C28 C29 118.0(3)
C27 C28 C32 120.5(4)
C29 C28 C32 121.5(4)
C28 C29 H29 118.9
C28 C29 C30 122.2(3)
C30 C29 H29 118.9
C25 C30 C29 117.3(3)
C25 C30 C33 121.3(3)
C29 C30 C33 121.3(3)
C26 C31 H31A 109.5
C26 C31 H31B 109.5
C26 C31 H31C 109.5
H31A C31 H31B 109.5
H31A C31 H31C 109.5
H31B C31 H31C 109.5
C28 C32 H32A 109.5
C28 C32 H32B 109.5
C28 C32 H32C 109.5
H32A C32 H32B 109.5
H32A C32 H32C 109.5
H32B C32 H32C 109.5
C30 C33 H33A 109.5
C30 C33 H33B 109.5
C30 C33 H33C 109.5
H33A C33 H33B 109.5
H33A C33 H33C 109.5
H33B C33 H33C 109.5
C35 C34 N4 118.5(2)
C35 C34 C39 122.6(3)
C39 C34 N4 118.9(2)
C34 C35 C36 117.6(3)
C34 C35 C40 121.8(3)
C36 C35 C40 120.7(3)
C35 C36 H36 119.1
C37 C36 C35 121.8(4)
C37 C36 H36 119.1
C36 C37 C41 119.8(4)
C38 C37 C36 118.5(3)
C38 C37 C41 121.7(4)
C37 C38 H38 118.6
C37 C38 C39 122.7(3)
C39 C38 H38 118.6
C34 C39 C42 121.6(3)
C38 C39 C34 116.8(3)
C38 C39 C42 121.6(3)
C35 C40 H40A 109.5
C35 C40 H40B 109.5
C35 C40 H40C 109.5
H40A C40 H40B 109.5
H40A C40 H40C 109.5
H40B C40 H40C 109.5
C37 C41 H41A 109.5
C37 C41 H41B 109.5
C37 C41 H41C 109.5
H41A C41 H41B 109.5
H41A C41 H41C 109.5
H41B C41 H41C 109.5
C39 C42 H42A 109.5
C39 C42 H42B 109.5
C39 C42 H42C 109.5
H42A C42 H42B 109.5
H42A C42 H42C 109.5
H42B C42 H42C 109.5
C44 C43 B1 120.9(3)
C48 C43 C44 114.7(3)
C48 C43 B1 124.0(3)
C43 C44 H44 118.9
C45 C44 C43 122.2(5)
C45 C44 H44 118.9
C44 C45 H45 119.7
C46 C45 C44 120.6(5)
C46 C45 H45 119.7
C45 C46 H46 120.5
C47 C46 C45 119.0(4)
C47 C46 H46 120.5
C46 C47 H47 119.8
C46 C47 C48 120.5(5)
C48 C47 H47 119.8
C43 C48 C47 122.9(4)
C43 C48 H48 118.5
C47 C48 H48 118.5
C50 C49 B1 120.2(3)
C54 C49 C50 115.6(3)
C54 C49 B1 124.0(3)
C49 C50 H50 119.3
C51 C50 C49 121.4(5)
C51 C50 H50 119.3
C50 C51 H51 119.7
C52 C51 C50 120.7(5)
C52 C51 H51 119.7
C51 C52 H52 120.4
C53 C52 C51 119.2(4)
C53 C52 H52 120.4
C52 C53 H53 119.3
C52 C53 C54 121.3(5)
C54 C53 H53 119.3
C49 C54 C53 121.7(4)
C49 C54 H54 119.1
C53 C54 H54 119.1
C56 C55 C60 114.6(3)
C56 C55 B1 124.8(3)
C60 C55 B1 120.6(2)
C55 C56 H56 118.7
C55 C56 C57 122.6(4)
C57 C56 H56 118.7
C56 C57 H57 120.0
C58 C57 C56 120.1(4)
C58 C57 H57 120.0
C57 C58 H58 120.4
C57 C58 C59 119.2(4)
C59 C58 H58 120.4
C58 C59 H59 119.6
C58 C59 C60 120.8(4)
C60 C59 H59 119.6
C55 C60 H60 118.7
C59 C60 C55 122.6(3)
C59 C60 H60 118.7
C62 C61 C66 114.1(3)
C62 C61 B1 124.9(3)
C66 C61 B1 120.8(2)
C61 C62 H62 119.0
C61 C62 C63 121.9(4)
C63 C62 H62 119.0
C62 C63 H63 119.4
C64 C63 C62 121.2(4)
C64 C63 H63 119.4
C63 C64 H64 120.7
C65 C64 C63 118.6(4)
C65 C64 H64 120.7
C64 C65 H65 119.4
C64 C65 C66 121.1(4)
C66 C65 H65 119.4
C61 C66 H66 118.5
C65 C66 C61 123.0(3)
C65 C66 H66 118.5
C43 B1 C49 103.5(2)
C55 B1 C43 109.9(2)
C55 B1 C49 112.6(2)
C61 B1 C43 113.4(2)
C61 B1 C49 111.6(2)
C61 B1 C55 106.0(2)

loop_
_geom_bond_atom_site_label_1
_geom_bond_atom_site_label_2
_geom_bond_distance
Au1 C1 2.009(2)
Au1 C22 2.010(2)
N1 C1 1.349(3)
N1 C2 1.396(3)
N1 C4 1.439(3)
N2 C1 1.352(3)
N2 C3 1.383(3)
N2 C13 1.438(3)
N3 C22 1.348(3)
N3 C23 1.383(3)
N3 C25 1.441(3)
N4 C22 1.349(3)
N4 C24 1.387(3)
N4 C34 1.443(3)
C2 H2 0.9300
C2 C3 1.318(4)
C3 H3 0.9300
C4 C5 1.386(4)
C4 C9 1.389(4)
C5 C6 1.401(4)
C5 C10 1.510(4)
C6 H6 0.9300
C6 C7 1.382(4)
C7 C8 1.381(4)
C7 C11 1.508(4)
C8 H8 0.9300
C8 C9 1.396(4)
C9 C12 1.507(4)
C10 H10A 0.9600
C10 H10B 0.9600
C10 H10C 0.9600
C11 H11A 0.9600
C11 H11B 0.9600
C11 H11C 0.9600
C12 H12A 0.9600
C12 H12B 0.9600
C12 H12C 0.9600
C13 C14 1.390(4)
C13 C18 1.395(4)
C14 C15 1.387(4)
C14 C19 1.501(4)
C15 H15 0.9300
C15 C16 1.380(5)
C16 C17 1.366(5)
C16 C20 1.519(5)
C17 H17 0.9300
C17 C18 1.386(5)
C18 C21 1.506(5)
C19 H19A 0.9600
C19 H19B 0.9600
C19 H19C 0.9600
C20 H20A 0.9600
C20 H20B 0.9600
C20 H20C 0.9600
C21 H21A 0.9600
C21 H21B 0.9600
C21 H21C 0.9600
C23 H23 0.9300
C23 C24 1.336(4)
C24 H24 0.9300
C25 C26 1.389(3)
C25 C30 1.387(3)
C26 C27 1.379(5)
C26 C31 1.513(4)
C27 H27 0.9300
C27 C28 1.370(5)
C28 C29 1.384(5)
C28 C32 1.512(5)
C29 H29 0.9300
C29 C30 1.388(4)
C30 C33 1.502(4)
C31 H31A 0.9600
C31 H31B 0.9600
C31 H31C 0.9600
C32 H32A 0.9600
C32 H32B 0.9600
C32 H32C 0.9600
C33 H33A 0.9600
C33 H33B 0.9600
C33 H33C 0.9600
C34 C35 1.386(4)
C34 C39 1.393(4)
C35 C36 1.386(5)
C35 C40 1.510(5)
C36 H36 0.9300
C36 C37 1.386(6)
C37 C38 1.366(6)
C37 C41 1.514(5)
C38 H38 0.9300
C38 C39 1.390(4)
C39 C42 1.495(5)
C40 H40A 0.9600
C40 H40B 0.9600
C40 H40C 0.9600
C41 H41A 0.9600
C41 H41B 0.9600
C41 H41C 0.9600
C42 H42A 0.9600
C42 H42B 0.9600
C42 H42C 0.9600
C43 C44 1.399(5)
C43 C48 1.382(5)
C43 B1 1.648(4)
C44 H44 0.9300
C44 C45 1.390(5)
C45 H45 0.9300
C45 C46 1.366(8)
C46 H46 0.9300
C46 C47 1.350(8)
C47 H47 0.9300
C47 C48 1.395(5)
C48 H48 0.9300
C49 C50 1.415(5)
C49 C54 1.395(5)
C49 B1 1.656(4)
C50 H50 0.9300
C50 C51 1.391(6)
C51 H51 0.9300
C51 C52 1.384(9)
C52 H52 0.9300
C52 C53 1.340(9)
C53 H53 0.9300
C53 C54 1.405(5)
C54 H54 0.9300
C55 C56 1.396(4)
C55 C60 1.399(4)
C55 B1 1.645(4)
C56 H56 0.9300
C56 C57 1.401(6)
C57 H57 0.9300
C57 C58 1.352(7)
C58 H58 0.9300
C58 C59 1.373(6)
C59 H59 0.9300
C59 C60 1.374(5)
C60 H60 0.9300
C61 C62 1.390(4)
C61 C66 1.399(4)
C61 B1 1.645(4)
C62 H62 0.9300
C62 C63 1.416(6)
C63 H63 0.9300
C63 C64 1.354(7)
C64 H64 0.9300
C64 C65 1.343(6)
C65 H65 0.9300
C65 C66 1.397(4)
C66 H66 0.9300

loop_
_geom_torsion_atom_site_label_1
_geom_torsion_atom_site_label_2
_geom_torsion_atom_site_label_3
_geom_torsion_atom_site_label_4
_geom_torsion
N1 C2 C3 N2 0.3(4)
N1 C4 C5 C6 179.0(2)
N1 C4 C5 C10 1.1(4)
N1 C4 C9 C8 -179.0(2)
N1 C4 C9 C12 -0.2(4)
N2 C13 C14 C15 178.5(2)
N2 C13 C14 C19 -2.7(4)
N2 C13 C18 C17 -178.3(3)
N2 C13 C18 C21 3.6(5)
N3 C23 C24 N4 0.3(3)
N3 C25 C26 C27 -177.4(2)
N3 C25 C26 C31 3.7(4)
N3 C25 C30 C29 178.9(3)
N3 C25 C30 C33 0.6(4)
N4 C34 C35 C36 -179.1(3)
N4 C34 C35 C40 0.3(5)
N4 C34 C39 C38 179.1(2)
N4 C34 C39 C42 -2.4(4)
C1 N1 C2 C3 -0.4(4)
C1 N1 C4 C5 78.7(3)
C1 N1 C4 C9 -102.8(3)
C1 N2 C3 C2 -0.1(4)
C1 N2 C13 C14 87.2(3)
C1 N2 C13 C18 -94.6(3)
C2 N1 C1 Au1 176.0(2)
C2 N1 C1 N2 0.3(3)
C2 N1 C4 C5 -104.0(3)
C2 N1 C4 C9 74.4(4)
C3 N2 C1 Au1 -176.2(2)
C3 N2 C1 N1 -0.1(3)
C3 N2 C13 C14 -92.4(4)
C3 N2 C13 C18 85.8(4)
C4 N1 C1 Au1 -6.4(4)
C4 N1 C1 N2 177.9(2)
C4 N1 C2 C3 -178.0(3)
C4 C5 C6 C7 -0.6(4)
C5 C4 C9 C8 -0.6(4)
C5 C4 C9 C12 178.1(3)
C5 C6 C7 C8 0.4(4)
C5 C6 C7 C11 -178.8(3)
C6 C7 C8 C9 -0.2(4)
C7 C8 C9 C4 0.4(4)
C7 C8 C9 C12 -178.4(3)
C9 C4 C5 C6 0.7(4)
C9 C4 C5 C10 -177.3(3)
C10 C5 C6 C7 177.4(3)
C11 C7 C8 C9 178.9(3)
C13 N2 C1 Au1 4.1(4)
C13 N2 C1 N1 -179.8(2)
C13 N2 C3 C2 179.5(3)
C13 C14 C15 C16 -1.2(5)
C14 C13 C18 C17 -0.3(4)
C14 C13 C18 C21 -178.3(3)
C14 C15 C16 C17 1.6(5)
C14 C15 C16 C20 -179.6(4)
C15 C16 C17 C18 -1.4(5)
C16 C17 C18 C13 0.7(5)
C16 C17 C18 C21 178.8(4)
C18 C13 C14 C15 0.5(4)
C18 C13 C14 C19 179.2(3)
C19 C14 C15 C16 -179.9(4)
C20 C16 C17 C18 179.8(4)
C22 N3 C23 C24 -0.9(3)
C22 N3 C25 C26 80.9(3)
C22 N3 C25 C30 -98.5(3)
C22 N4 C24 C23 0.4(3)
C22 N4 C34 C35 102.6(3)
C22 N4 C34 C39 -78.5(3)
C23 N3 C22 Au1 -169.52(19)
C23 N3 C22 N4 1.1(3)
C23 N3 C25 C26 -97.9(3)
C23 N3 C25 C30 82.7(3)
C24 N4 C22 Au1 169.50(19)
C24 N4 C22 N3 -0.9(3)
C24 N4 C34 C35 -78.9(4)
C24 N4 C34 C39 99.9(3)
C25 N3 C22 Au1 11.6(3)
C25 N3 C22 N4 -177.8(2)
C25 N3 C23 C24 178.0(2)
C25 C26 C27 C28 -1.6(4)
C26 C25 C30 C29 -0.5(4)
C26 C25 C30 C33 -178.8(3)
C26 C27 C28 C29 -0.3(5)
C26 C27 C28 C32 -179.8(4)
C27 C28 C29 C30 1.9(5)
C28 C29 C30 C25 -1.5(5)
C28 C29 C30 C33 176.8(4)
C30 C25 C26 C27 2.0(4)
C30 C25 C26 C31 -176.9(3)
C31 C26 C27 C28 177.3(3)
C32 C28 C29 C30 -178.5(4)
C34 N4 C22 Au1 -11.9(3)
C34 N4 C22 N3 177.8(2)
C34 N4 C24 C23 -178.3(2)
C34 C35 C36 C37 -0.4(6)
C35 C34 C39 C38 -2.1(4)
C35 C34 C39 C42 176.4(3)
C35 C36 C37 C38 -1.0(6)
C35 C36 C37 C41 178.8(4)
C36 C37 C38 C39 0.9(6)
C37 C38 C39 C34 0.6(5)
C37 C38 C39 C42 -177.9(3)
C39 C34 C35 C36 2.0(5)
C39 C34 C35 C40 -178.5(4)
C40 C35 C36 C37 -179.9(4)
C41 C37 C38 C39 -178.9(4)
C43 C44 C45 C46 -1.5(7)
C44 C43 C48 C47 1.1(4)
C44 C43 B1 C49 86.7(4)
C44 C43 B1 C55 -33.8(4)
C44 C43 B1 C61 -152.2(3)
C44 C45 C46 C47 1.2(7)
C45 C46 C47 C48 0.3(6)
C46 C47 C48 C43 -1.5(5)
C48 C43 C44 C45 0.3(5)
C48 C43 B1 C49 -86.2(3)
C48 C43 B1 C55 153.2(3)
C48 C43 B1 C61 34.9(4)
C49 C50 C51 C52 -0.7(7)
C50 C49 C54 C53 -2.3(5)
C50 C49 B1 C43 -72.0(4)
C50 C49 B1 C55 46.6(4)
C50 C49 B1 C61 165.7(3)
C50 C51 C52 C53 -0.9(8)
C51 C52 C53 C54 0.8(7)
C52 C53 C54 C49 0.8(6)
C54 C49 C50 C51 2.2(6)
C54 C49 B1 C43 102.8(3)
C54 C49 B1 C55 -138.5(3)
C54 C49 B1 C61 -19.5(4)
C55 C56 C57 C58 -1.0(5)
C56 C55 C60 C59 -2.0(4)
C56 C55 B1 C43 134.2(3)
C56 C55 B1 C49 19.4(4)
C56 C55 B1 C61 -102.9(3)
C56 C57 C58 C59 -0.2(5)
C57 C58 C59 C60 0.1(6)
C58 C59 C60 C55 1.1(5)
C60 C55 C56 C57 2.0(4)
C60 C55 B1 C43 -47.8(3)
C60 C55 B1 C49 -162.7(3)
C60 C55 B1 C61 75.0(3)
C61 C62 C63 C64 -1.3(6)
C62 C61 C66 C65 -2.9(4)
C62 C61 B1 C43 23.6(4)
C62 C61 B1 C49 140.0(3)
C62 C61 B1 C55 -97.0(3)
C62 C63 C64 C65 -0.9(6)
C63 C64 C65 C66 1.1(6)
C64 C65 C66 C61 0.9(5)
C66 C61 C62 C63 3.0(5)
C66 C61 B1 C43 -161.2(3)
C66 C61 B1 C49 -44.8(3)
C66 C61 B1 C55 78.2(3)
B1 C43 C44 C45 -173.3(4)
B1 C43 C48 C47 174.5(3)
B1 C49 C50 C51 177.4(4)
B1 C49 C54 C53 -177.3(3)
B1 C55 C56 C57 -179.9(3)
B1 C55 C60 C59 179.8(3)
B1 C61 C62 C63 178.5(3)
B1 C61 C66 C65 -178.6(3)
